data_8103307
loop_
_publ_author_name
'Hui Zhang'
'Yi-Min Feng'

_publ_section_title
;
 Crystal structure of copper(II)malonate --- water --- imidazole (1:2:2),
 Cu(C3H2O4) &#x00B7; 2H2O &#x00B7; 2C3H4N2
;
_journal_issue 2
_journal_name_full 'Zeitschrift f\"ur Kristallographie - New Crystal Structures'
_journal_page_first 237
_journal_volume 227
_journal_year 2012
_chemical_formula_moiety 'C12 H16 Cu N4 O10'
_chemical_formula_sum 'C12 H16 Cu N4 O10'
_chemical_formula_weight 439.83
_chemical_name_systematic
; 
Design of high-dimensional copper(II) malonate
complexes with imidazole ligands 
;
_space_group_IT_number 14
_symmetry_cell_setting monoclinic
_symmetry_space_group_name_Hall '-P 2ybc'
_symmetry_space_group_name_H-M 'P 1 21/c 1'
_atom_sites_solution_hydrogens geom
_atom_sites_solution_primary direct
_atom_sites_solution_secondary difmap
_audit_creation_method SHELXL-97
_cell_angle_alpha 90.00
_cell_angle_beta 101.16(3)
_cell_angle_gamma 90.00
_cell_formula_units_Z 2
_cell_length_a 12.290(3)
_cell_length_b 7.7777(16)
_cell_length_c 9.1004(18)
_cell_measurement_reflns_used 1951
_cell_measurement_temperature 293(2)
_cell_measurement_theta_max 27.48
_cell_measurement_theta_min 3.12
_cell_volume 853.4(3)
_computing_cell_refinement 'Bruker SMART'
_computing_data_collection 'Bruker SMART'
_computing_data_reduction 'Bruker SMART'
_computing_molecular_graphics 'Bruker SHELXTL'
_computing_publication_material 'Bruker SHELXTL'
_computing_structure_refinement 'SHELXL-97 (Sheldrick, 1997)'
_computing_structure_solution 'SHELXS-97 (Sheldrick, 1990)'
_diffrn_ambient_temperature 293(2)
_diffrn_measured_fraction_theta_full 0.998
_diffrn_measured_fraction_theta_max 0.998
_diffrn_measurement_device_type 'CCD area detector'
_diffrn_measurement_method 'phi and omega scans'
_diffrn_radiation_monochromator graphite
_diffrn_radiation_source 'fine-focus sealed tube'
_diffrn_radiation_type MoK\a
_diffrn_radiation_wavelength 0.71073
_diffrn_reflns_av_R_equivalents 0.0276
_diffrn_reflns_av_sigmaI/netI 0.0230
_diffrn_reflns_limit_h_max 15
_diffrn_reflns_limit_h_min -15
_diffrn_reflns_limit_k_max 10
_diffrn_reflns_limit_k_min -9
_diffrn_reflns_limit_l_max 11
_diffrn_reflns_limit_l_min -11
_diffrn_reflns_number 8112
_diffrn_reflns_theta_full 27.48
_diffrn_reflns_theta_max 27.48
_diffrn_reflns_theta_min 3.12
_exptl_absorpt_coefficient_mu 1.343
_exptl_absorpt_correction_type none
_exptl_crystal_colour blue
_exptl_crystal_density_diffrn 1.712
_exptl_crystal_density_method 'not measured'
_exptl_crystal_description block
_exptl_crystal_F_000 450
_exptl_crystal_size_max 0.23
_exptl_crystal_size_mid 0.20
_exptl_crystal_size_min 0.18
_refine_diff_density_max 0.871
_refine_diff_density_min -0.490
_refine_diff_density_rms 0.082
_refine_ls_extinction_expression Fc^*^=kFc[1+0.001xFc^2^\l^3^/sin(2\q)]^-1/4^
_refine_ls_goodness_of_fit_ref 1.075
_refine_ls_hydrogen_treatment mixed
_refine_ls_matrix_type full
_refine_ls_number_parameters 132
_refine_ls_number_reflns 1951
_refine_ls_number_restraints 0
_refine_ls_restrained_S_all 1.075
_refine_ls_R_factor_all 0.0285
_refine_ls_R_factor_gt 0.0277
_refine_ls_shift/su_max 0.000
_refine_ls_shift/su_mean 0.000
_refine_ls_structure_factor_coef Fsqd
_refine_ls_weighting_details 'calc w=1/[\s^2^(Fo^2^)+(0.0542P)^2^+0.3598P] where P=(Fo^2^+2Fc^2^)/3'
_refine_ls_weighting_scheme calc
_refine_ls_wR_factor_gt 0.0771
_refine_ls_wR_factor_ref 0.0776
_reflns_number_gt 1867
_reflns_number_total 1951
_reflns_threshold_expression >2sigma(I)
_cod_data_source_file 1267-3471.cff
_cod_data_source_block xyh
_cod_depositor_comments
;
The following automatic conversions were performed:
'_atom_site_symetry_multiplicity' tag replaced with
'_atom_site_symmetry_multiplicity'.

Automatic conversion script
Id: cif_correct_tags 1440 2010-10-19 06:21:57Z saulius 
;
_cod_original_sg_symbol_Hall '-P 2ybc '
_cod_original_sg_symbol_H-M P21/c
_cod_database_code 8103307

loop_
_symmetry_equiv_pos_as_xyz
'x, y, z'
'-x, y+1/2, -z+1/2'
'-x, -y, -z'
'x, -y-1/2, z-1/2'

loop_
_atom_site_label
_atom_site_type_symbol
_atom_site_fract_x
_atom_site_fract_y
_atom_site_fract_z
_atom_site_U_iso_or_equiv
_atom_site_adp_type
_atom_site_occupancy
_atom_site_symmetry_multiplicity
_atom_site_calc_flag
_atom_site_refinement_flags
Cu1 Cu 0.0000 0.0000 0.0000 0.01021(11) Uani 1 2 d S
O4 O -0.14866(8) 0.07616(14) -0.08705(11) 0.0123(2) Uani 1 1 d .
O3 O 0.06137(8) 0.08325(14) -0.16904(12) 0.0141(2) Uani 1 1 d .
O5 O -0.28697(9) 0.14763(15) -0.26904(12) 0.0164(2) Uani 1 1 d .
C4 C 0.00528(12) 0.12877(18) -0.29463(16) 0.0108(3) Uani 1 1 d .
C6 C -0.18811(12) 0.10387(18) -0.22394(16) 0.0104(3) Uani 1 1 d .
C5 C -0.11610(12) 0.07875(19) -0.34044(16) 0.0131(3) Uani 1 1 d .
H5A H -0.1481 0.1448 -0.4286 0.016 Uiso 1 1 calc R
H5B H -0.1196 -0.0415 -0.3693 0.016 Uiso 1 1 calc R
N2 N 0.26229(10) 0.31379(16) 1.12197(14) 0.0141(3) Uani 1 1 d .
H2A H 0.1941 0.3048 1.1306 0.017 Uiso 1 1 calc R
N1 N 0.41906(11) 0.26164(18) 1.05826(15) 0.0172(3) Uani 1 1 d .
C3 C 0.43307(13) 0.4071(2) 1.14670(18) 0.0189(3) Uani 1 1 d .
H3A H 0.4980 0.4705 1.1741 0.023 Uiso 1 1 calc R
C2 C 0.31483(13) 0.2087(2) 1.04512(18) 0.0166(3) Uani 1 1 d .
H2B H 0.2839 0.1134 0.9908 0.020 Uiso 1 1 calc R
C1 C 0.33490(14) 0.4401(2) 1.18591(18) 0.0179(3) Uani 1 1 d .
H1B H 0.3191 0.5309 1.2449 0.021 Uiso 1 1 calc R
O2 O 0.04700(9) 0.20965(14) -0.38924(12) 0.0159(2) Uani 1 1 d .
O1 O -0.38772(9) 0.32797(15) -0.51716(13) 0.0155(2) Uani 1 1 d .
H1WA H -0.350(2) 0.265(3) -0.453(3) 0.033(6) Uiso 1 1 d .
H1WB H -0.356(2) 0.332(3) -0.593(3) 0.033(6) Uiso 1 1 d .

loop_
_atom_site_aniso_label
_atom_site_aniso_U_11
_atom_site_aniso_U_22
_atom_site_aniso_U_33
_atom_site_aniso_U_23
_atom_site_aniso_U_13
_atom_site_aniso_U_12
Cu1 0.00699(15) 0.01607(16) 0.00772(16) 0.00184(8) 0.00182(10) 0.00002(8)
O4 0.0096(5) 0.0174(5) 0.0101(5) 0.0008(4) 0.0025(4) 0.0005(4)
O3 0.0100(5) 0.0219(6) 0.0105(5) 0.0027(4) 0.0025(4) -0.0014(4)
O5 0.0098(5) 0.0254(6) 0.0137(5) 0.0035(4) 0.0019(4) 0.0034(4)
C4 0.0114(6) 0.0104(6) 0.0116(6) -0.0007(5) 0.0042(5) 0.0013(5)
C6 0.0105(6) 0.0089(6) 0.0121(7) 0.0006(5) 0.0029(5) -0.0017(5)
C5 0.0106(6) 0.0186(7) 0.0102(7) 0.0006(5) 0.0024(5) -0.0011(5)
N2 0.0119(6) 0.0149(6) 0.0163(6) 0.0007(5) 0.0049(5) 0.0013(5)
N1 0.0146(6) 0.0175(6) 0.0208(7) 0.0011(5) 0.0067(5) 0.0018(5)
C3 0.0169(7) 0.0199(8) 0.0193(8) 0.0004(6) 0.0018(6) -0.0042(6)
C2 0.0179(7) 0.0138(7) 0.0193(8) -0.0014(6) 0.0063(6) -0.0003(6)
C1 0.0213(8) 0.0148(7) 0.0176(8) -0.0022(6) 0.0037(6) -0.0011(6)
O2 0.0128(5) 0.0194(5) 0.0170(5) 0.0076(4) 0.0065(4) 0.0015(4)
O1 0.0126(5) 0.0186(6) 0.0164(6) 0.0041(4) 0.0056(4) 0.0016(4)

loop_
_atom_type_symbol
_atom_type_description
_atom_type_scat_dispersion_real
_atom_type_scat_dispersion_imag
_atom_type_scat_source
C C 0.0033 0.0016 'International Tables Vol C Tables 4.2.6.8 and 6.1.1.4'
H H 0.0000 0.0000 'International Tables Vol C Tables 4.2.6.8 and 6.1.1.4'
N N 0.0061 0.0033 'International Tables Vol C Tables 4.2.6.8 and 6.1.1.4'
O O 0.0106 0.0060 'International Tables Vol C Tables 4.2.6.8 and 6.1.1.4'
Cu Cu 0.3201 1.2651 'International Tables Vol C Tables 4.2.6.8 and 6.1.1.4'

loop_
_geom_angle_atom_site_label_1
_geom_angle_atom_site_label_2
_geom_angle_atom_site_label_3
_geom_angle
_geom_angle_site_symmetry_1
_geom_angle_site_symmetry_3
O4 Cu1 O4 180.00(7) 3 .
O4 Cu1 O3 86.91(5) 3 .
O4 Cu1 O3 93.09(5) . .
O4 Cu1 O3 93.09(5) 3 3
O4 Cu1 O3 86.91(5) . 3
O3 Cu1 O3 180.00(8) . 3
C6 O4 Cu1 127.30(9) . .
C4 O3 Cu1 125.38(9) . .
O2 C4 O3 122.48(13) . .
O2 C4 C5 116.76(13) . .
O3 C4 C5 120.69(13) . .
O5 C6 O4 122.14(13) . .
O5 C6 C5 117.74(13) . .
O4 C6 C5 120.09(12) . .
C6 C5 C4 116.68(12) . .
C6 C5 H5A 108.1 . .
C4 C5 H5A 108.1 . .
C6 C5 H5B 108.1 . .
C4 C5 H5B 108.1 . .
H5A C5 H5B 107.3 . .
C2 N2 C1 108.74(13) . .
C2 N2 H2A 125.6 . .
C1 N2 H2A 125.6 . .
C2 N1 C3 108.42(13) . .
C1 C3 N1 107.06(14) . .
C1 C3 H3A 126.5 . .
N1 C3 H3A 126.5 . .
N2 C2 N1 108.77(14) . .
N2 C2 H2B 125.6 . .
N1 C2 H2B 125.6 . .
C3 C1 N2 107.01(14) . .
C3 C1 H1B 126.5 . .
N2 C1 H1B 126.5 . .
H1WA O1 H1WB 108(2) . .

loop_
_geom_bond_atom_site_label_1
_geom_bond_atom_site_label_2
_geom_bond_distance
_geom_bond_site_symmetry_2
Cu1 O4 1.9381(11) 3
Cu1 O4 1.9381(11) .
Cu1 O3 1.9503(11) .
Cu1 O3 1.9503(11) 3
O4 C6 1.2648(18) .
O3 C4 1.2656(18) .
O5 C6 1.2520(18) .
C4 O2 1.2533(18) .
C4 C5 1.520(2) .
C6 C5 1.5194(19) .
C5 H5A 0.9700 .
C5 H5B 0.9700 .
N2 C2 1.322(2) .
N2 C1 1.378(2) .
N2 H2A 0.8600 .
N1 C2 1.329(2) .
N1 C3 1.380(2) .
C3 C1 1.347(2) .
C3 H3A 0.9300 .
C2 H2B 0.9300 .
C1 H1B 0.9300 .
O1 H1WA 0.83(3) .
O1 H1WB 0.86(3) .

loop_
_geom_hbond_atom_site_label_D
_geom_hbond_atom_site_label_H
_geom_hbond_atom_site_label_A
_geom_hbond_distance_DH
_geom_hbond_distance_HA
_geom_hbond_distance_DA
_geom_hbond_angle_DHA
_geom_hbond_site_symmetry_A
N2 H2A O2 0.86 1.78 2.6344(18) 169.1 4_567
O1 H1WB O5 0.86(3) 1.95(3) 2.8146(17) 177(2) 4_565
O1 H1WB O4 0.86(3) 2.63(2) 3.2118(16) 126(2) 4_565
